data_7248794
loop_
_publ_author_name
'Marttinen, Antti'
'Lahtinen, Manu'

_publ_section_title
;
 Aqueous syntheses of anthracene-based mixed-ligand coordination polymers
 and their structural and optical properties
;
_journal_issue 25
_journal_name_full CrystEngComm
_journal_page_first 3388
_journal_page_last 3400
_journal_paper_doi 10.1039/D4CE00399C
_journal_volume 26
_journal_year 2024
_chemical_formula_moiety 'C116 H80 N20 Ni3 O16 S2, 4[C3H7NO], 14[H2O]'
_chemical_formula_sum 'C128 H136 N24 Ni3 O34 S2'
_chemical_formula_weight 2794.85
_space_group_crystal_system monoclinic
_space_group_IT_number 14
_space_group_name_Hall '-P 2yn'
_space_group_name_H-M_alt 'P 1 21/n 1'
_atom_sites_solution_hydrogens mixed
_atom_sites_solution_primary dual
_audit_creation_date 2023-11-21
_audit_creation_method
;
Olex2 1.5
(compiled 2023.08.24 svn.re1ec1418 for OlexSys, GUI svn.r6817)
;
_audit_update_record
;
2023-11-21 deposited with the CCDC.	2024-06-06 downloaded from the CCDC.
;
_cell_angle_alpha 90
_cell_angle_beta 104.0980(10)
_cell_angle_gamma 90
_cell_formula_units_Z 2
_cell_length_a 13.61780(10)
_cell_length_b 29.7718(2)
_cell_length_c 17.1157(2)
_cell_measurement_reflns_used 31802
_cell_measurement_temperature 120.00(10)
_cell_measurement_theta_max 78.6090
_cell_measurement_theta_min 2.9890
_cell_volume 6730.15(11)
_computing_cell_refinement 'CrysAlisPro 1.171.42.49 (Rigaku OD, 2022)'
_computing_data_collection 'CrysAlisPro 1.171.42.49 (Rigaku OD, 2022)'
_computing_data_reduction 'CrysAlisPro 1.171.42.49 (Rigaku OD, 2022)'
_computing_molecular_graphics 'Olex2 1.5 (Dolomanov et al., 2009)'
_computing_publication_material 'Olex2 1.5 (Dolomanov et al., 2009)'
_computing_structure_refinement 'SHELXL 2013/4 (Sheldrick, 2015)'
_computing_structure_solution 'SHELXT 2014/4 (Sheldrick, 2014)'
_diffrn_ambient_environment N~2~
_diffrn_ambient_temperature 120.00(10)
_diffrn_detector 'Hybrid Pixel Array Detector'
_diffrn_detector_area_resol_mean 10.0000
_diffrn_detector_type 'HyPix-Arc 100'
_diffrn_measured_fraction_theta_full 0.998
_diffrn_measured_fraction_theta_max 0.985
_diffrn_measurement_details
;
List of Runs (angles in degrees, time in seconds):

  # Type    Start    End  Width  t~exp~   \w     \q     \k     \f   Frames
#--------------------------------------------------------------------------
  1  \w    -29.00  -4.00   1.00    0.20    --   14.00 110.00-150.99   25
  2  \w    -44.00 -19.00   1.00    1.00    --  -87.58  57.00 -60.00   25
  3  \w    -37.00 -11.00   1.00    1.00    --  -87.58  46.00  92.00   26
  4  \w    -36.00  19.00   1.00    0.20    --  -51.89  46.00  92.00   55
  5  \w     -2.00  23.00   1.00    0.20    --   34.00  98.00 179.40   25
  6  \w     91.00 174.00   1.00    1.00    --  107.25  94.00  85.31   83
  7  \w     40.00 123.00   1.00    0.20    --   51.89  46.00  92.00   83
  8  \w    115.00 154.00   1.00    1.00    --  102.12  46.00  92.00   39
  9  \w    129.00 155.00   1.00    1.00    --  107.25  46.00  75.75   26
 10  \w     43.00 114.00   1.00    1.00    --  107.25   8.00-102.71   71
 11  \w     25.00  50.00   1.00    1.00    --  102.12 -38.00-180.00   25
 12  \w     41.00  73.00   1.00    1.00    --  107.25 -76.00-146.10   32
 13  \w     47.00  73.00   1.00    1.00    --  107.25 -73.00-120.92   26
 14  \w     76.00 117.00   1.00    1.00    --  107.25 -73.00-120.92   41
 15  \w     42.00  71.00   1.00    1.00    --  102.12 -57.00 -90.00   29
 16  \w     51.00  86.00   1.00    1.00    --  107.25 -61.00  14.26   35
 17  \w     35.00  88.00   1.00    1.00    --  107.25 -62.00  57.53   53
 18  \w     28.00  64.00   1.00    1.00    --  102.12 -57.00  90.00   36
 19  \w     35.00  61.00   1.00    1.00    --  102.12 -57.00 150.00   26
 20  \w     34.00  84.00   1.00    1.00    --  107.25 -60.00 119.62   50
 21  \w     29.00  55.00   1.00    1.00    --  102.12 -46.00 -57.00   26
 22  \w     29.00  70.00   1.00    1.00    --  102.12 -57.00-120.00   41
 23  \w     33.00  63.00   1.00    1.00    --  107.25 -56.00-155.83   30
 24  \w     25.00  50.00   1.00    1.00    --  102.12 -38.00   0.00   25
 25  \w     25.00  50.00   1.00    1.00    --  102.12 -38.00 -30.00   25
 26  \w    -23.00  58.00   1.00    0.20    --   51.89 -46.00 -57.00   81
 27  \w     25.00  50.00   1.00    1.00    --  102.12 -38.00  90.00   25
 28  \w    111.00 136.00   1.00    1.00    --  107.25 -84.00 -24.62   25
 29  \w     80.00 129.00   1.00    1.00    --  107.25 -88.00  11.98   49
 30  \w     41.00  76.00   1.00    1.00    --  107.25 -88.00  11.98   35
 31  \w     55.00  97.00   1.00    1.00    --  107.25 -84.00 -24.62   42
 32  \w     48.00 104.00   1.00    1.00    --  107.25-122.00-128.96   56
 33  \w   -112.00 -76.00   1.00    1.00    --  -87.58 -46.00 -57.00   36
 34  \w   -162.00-119.00   1.00    1.00    --  -87.58 -46.00 -57.00   43
 35  \w   -154.00 -87.00   1.00    1.00    --  -87.58 -99.00  60.00   67
 36  \w    -83.00 -37.00   1.00    0.20    --  -51.89 -46.00 -57.00   46
;
_diffrn_measurement_device 'four-circle diffractometer'
_diffrn_measurement_device_type 'XtaLAB Synergy R, HyPix-Arc 100'
_diffrn_measurement_method '\w scans'
_diffrn_orient_matrix_type 'CrysAlisPro convention (1999,Acta A55,543-557)'
_diffrn_orient_matrix_UB_11 -0.0771476000
_diffrn_orient_matrix_UB_12 0.0278587000
_diffrn_orient_matrix_UB_13 -0.0619654000
_diffrn_orient_matrix_UB_21 0.0808148000
_diffrn_orient_matrix_UB_22 0.0088437000
_diffrn_orient_matrix_UB_23 -0.0473955000
_diffrn_orient_matrix_UB_31 -0.0336525000
_diffrn_orient_matrix_UB_32 -0.0426801000
_diffrn_orient_matrix_UB_33 -0.0502710000
_diffrn_radiation_monochromator mirror
_diffrn_radiation_probe x-ray
_diffrn_radiation_type 'Cu K\a'
_diffrn_radiation_wavelength 1.54184
_diffrn_reflns_av_R_equivalents 0.0298
_diffrn_reflns_av_unetI/netI 0.0218
_diffrn_reflns_Laue_measured_fraction_full 0.998
_diffrn_reflns_Laue_measured_fraction_max 0.985
_diffrn_reflns_limit_h_max 16
_diffrn_reflns_limit_h_min -17
_diffrn_reflns_limit_k_max 30
_diffrn_reflns_limit_k_min -37
_diffrn_reflns_limit_l_max 20
_diffrn_reflns_limit_l_min -21
_diffrn_reflns_number 73390
_diffrn_reflns_point_group_measured_fraction_full 0.998
_diffrn_reflns_point_group_measured_fraction_max 0.985
_diffrn_reflns_theta_full 67.684
_diffrn_reflns_theta_max 79.073
_diffrn_reflns_theta_min 2.969
_diffrn_source 'Rotating-anode X-ray tube'
_diffrn_source_type 'PhotonJet R (Cu) X-ray Source'
_exptl_absorpt_coefficient_mu 1.495
_exptl_absorpt_correction_T_max 1.000
_exptl_absorpt_correction_T_min 0.737
_exptl_absorpt_correction_type gaussian
_exptl_absorpt_process_details
;
CrysAlisPro 1.171.42.49 (Rigaku Oxford Diffraction, 2022)
Numerical absorption correction based on gaussian integration over
a multifaceted crystal model
Empirical absorption correction using spherical harmonics,
implemented in SCALE3 ABSPACK scaling algorithm.
;
_exptl_crystal_colour 'light green'
_exptl_crystal_colour_modifier light
_exptl_crystal_colour_primary green
_exptl_crystal_density_diffrn 1.379
_exptl_crystal_description block
_exptl_crystal_F_000 2920
_exptl_crystal_size_max 0.178
_exptl_crystal_size_mid 0.123
_exptl_crystal_size_min 0.108
_refine_diff_density_max 1.723
_refine_diff_density_min -1.574
_refine_diff_density_rms 0.098
_refine_ls_extinction_method none
_refine_ls_goodness_of_fit_ref 1.083
_refine_ls_hydrogen_treatment constr
_refine_ls_matrix_type full
_refine_ls_number_parameters 623
_refine_ls_number_reflns 14350
_refine_ls_number_restraints 55
_refine_ls_restrained_S_all 1.085
_refine_ls_R_factor_all 0.0911
_refine_ls_R_factor_gt 0.0857
_refine_ls_shift/su_max 0.000
_refine_ls_shift/su_mean 0.000
_refine_ls_structure_factor_coef Fsqd
_refine_ls_weighting_details 'w=1/[\s^2^(Fo^2^)+(0.1010P)^2^+17.9068P] where P=(Fo^2^+2Fc^2^)/3'
_refine_ls_weighting_scheme calc
_refine_ls_wR_factor_gt 0.2222
_refine_ls_wR_factor_ref 0.2267
_reflns_Friedel_coverage 0.000
_reflns_number_gt 12816
_reflns_number_total 14350
_reflns_threshold_expression 'I > 2\s(I)'
_cod_data_source_file d4ce00399c2.cif
_cod_data_source_block ebj-185n-dry_r_abs
_cod_depositor_comments 'Adding full bibliography for 7248786--7248794.cif.'
_cod_database_code 7248794
_shelxl_version_number 2013-4
_chemical_oxdiff_formula 'C20 H14 N4 O6 S1 Ni1'
_chemical_oxdiff_usercomment 'pale/light green cut block'
_shelx_space_group_comment
;
The symmetry employed for this shelxl refinement is uniquely defined
by the following loop, which should always be used as a source of
symmetry information in preference to the above space-group names.
They are only intended as comments.
;
_shelx_estimated_absorpt_t_max 0.855
_shelx_estimated_absorpt_t_min 0.777
_olex2_refinement_description
;
1. Fixed Uiso
 At 1.2 times of:
  All C(H) groups
 At 1.5 times of:
  All O(H,H) groups
2. Restrained distances
 N37-C38A \\sim N37-C38B
 with sigma of 0.02
 N37-C41A \\sim N37-C41B
 with sigma of 0.02
 N39-C38A \\sim N39-C38B
 with sigma of 0.02
 N39-C40A \\sim N39-C40B
 with sigma of 0.02
 C41A-C40A \\sim C41B-C40B
 with sigma of 0.02
 N37-C40A \\sim N37-C40B
 with sigma of 0.04
 N39-C41A \\sim N39-C41B
 with sigma of 0.04
3. Uiso/Uaniso restraints and constraints
Uanis(N39) \\sim Ueq, Uanis(C53) \\sim Ueq, Uanis(C45) \\sim Ueq, Uanis(C44)
\\sim Ueq: with sigma of 0.05 and sigma for terminal atoms of 0.1
Uanis(C41B) \\sim Ueq, Uanis(C38B) \\sim Ueq, Uanis(C40B) \\sim Ueq: with sigma
of 0.05 and sigma for terminal atoms of 0.1
Uanis(C38A) \\sim Ueq, Uanis(C38B) \\sim Ueq: with sigma of 0.05 and sigma for
terminal atoms of 0.1
Uanis(C53) = Uanis(C44) = Uanis(C45) = Uanis(C46) = Uanis(C47) = Uanis(C48) =
Uanis(C43) = Uanis(C55) = Uanis(C54) = Uanis(C52) = Uanis(C51) = Uanis(C50)
Uanis(N39) = Uanis(N37) = Uanis(N56) = Uanis(N58)
Uanis(C10) = Uanis(C11) = Uanis(C12) = Uanis(C7) = Uanis(C8) = Uanis(C9)
4. Others
 Fixed Sof: C38A(0.65) H38A(0.65) C41A(0.65) H41A(0.65) C40A(0.65) H40A(0.65)
 C41B(0.35) H41B(0.35) C40B(0.35) H40B(0.35) C38B(0.35) H38B(0.35)
5.a Rotating group:
 O77(H77A,H77B)
5.b Aromatic/amide H refined with riding coordinates:
 C65(H65), C14(H14), C67(H67), C57(H57), C2(H2), C17(H17), C69(H69), C33(H33),
 C27(H27), C20(H20), C16(H16), C5(H5), C59(H59), C29(H29), C47(H47), C23(H23),
 C28(H28), C4(H4), C30(H30), C21(H21), C35(H35), C36(H36), C22(H22), C60(H60),
 C8(H8), C51(H51), C11(H11), C54(H54), C44(H44), C46(H46), C52(H52), C45(H45),
 C9(H9), C53(H53), C10(H10), C38A(H38A), C41A(H41A), C40A(H40A), C41B(H41B),
 C40B(H40B), C38B(H38B)
;
_smtbx_masks_void_probe_radius 1.2
_smtbx_masks_void_truncation_radius 1.2
_olex2_submission_special_instructions 'No special instructions were received'
_oxdiff_exptl_absorpt_empirical_details
;
Empirical correction (ABSPACK) includes:
- Absorption correction using spherical harmonics
- Frame scaling
;
_oxdiff_exptl_absorpt_empirical_full_max 1.138
_oxdiff_exptl_absorpt_empirical_full_min 0.898

loop_
_space_group_symop_operation_xyz
'x, y, z'
'-x+1/2, y+1/2, -z+1/2'
'-x, -y, -z'
'x-1/2, -y-1/2, z-1/2'

loop_
_atom_site_label
_atom_site_type_symbol
_atom_site_fract_x
_atom_site_fract_y
_atom_site_fract_z
_atom_site_U_iso_or_equiv
_atom_site_adp_type
_atom_site_occupancy
_atom_site_site_symmetry_order
_atom_site_calc_flag
_atom_site_refinement_flags_posn
_atom_site_refinement_flags_adp
_atom_site_refinement_flags_occupancy
_atom_site_disorder_assembly
_atom_site_disorder_group
Ni1 Ni 1.0000 0.5000 0.0000 0.02551(19) Uani 1 2 d S . P . .
Ni2 Ni 0.79204(4) 0.25859(2) 0.60675(3) 0.02440(15) Uani 1 1 d . . . . .
S70 S 0.52367(6) 0.04844(3) 0.32055(5) 0.0342(2) Uani 1 1 d . . . . .
O75 O 0.36859(18) 0.20377(9) 0.20039(13) 0.0329(5) Uani 1 1 d . . . . .
O72 O 0.48668(19) 0.02919(8) 0.38622(16) 0.0353(5) Uani 1 1 d . . . . .
O77 O 0.78042(19) 0.20738(10) 0.68855(15) 0.0384(6) Uani 1 1 d . . . . .
H77A H 0.7714 0.1816 0.6633 0.058 Uiso 1 1 d R U . . .
H77B H 0.8382 0.2044 0.7238 0.058 Uiso 1 1 d R U . . .
O61 O 0.7186(2) 0.21998(9) 0.51297(16) 0.0436(7) Uani 1 1 d . . . . .
O76 O 0.4553(2) 0.25895(9) 0.27742(15) 0.0423(6) Uani 1 1 d . . . . .
O62 O 0.7243(2) 0.15062(9) 0.56587(17) 0.0464(7) Uani 1 1 d . . . . .
N13 N 0.95692(19) 0.43969(9) 0.04447(17) 0.0284(6) Uani 1 1 d . . . . .
N58 N -0.0711(2) 0.23060(12) 0.5949(3) 0.0527(5) Uani 1 1 d . . . . .
O71 O 0.4478(2) 0.04581(11) 0.24447(17) 0.0490(7) Uani 1 1 d . . . . .
N15 N 0.9018(2) 0.39506(10) 0.12708(18) 0.0321(6) Uani 1 1 d . . . . .
N32 N 0.8273(2) 0.35142(10) 0.42829(17) 0.0322(6) Uani 1 1 d . . . . .
O73 O 0.6215(2) 0.03070(11) 0.3168(2) 0.0536(8) Uani 1 1 d . . . . .
N34 N 0.8077(2) 0.31331(10) 0.53344(16) 0.0299(6) Uani 1 1 d . . . . .
N1 N 0.84565(19) 0.51398(10) -0.04142(19) 0.0308(6) Uani 1 1 d . . . . .
N56 N 0.0921(2) 0.22384(12) 0.6056(3) 0.0527(5) Uani 1 1 d . . . . .
N3 N 0.6820(2) 0.51195(12) -0.0489(2) 0.0406(8) Uani 1 1 d . . . . .
C65 C 0.6072(2) 0.11858(12) 0.4162(2) 0.0310(7) Uani 1 1 d . . . . .
H65 H 0.6425 0.0964 0.4522 0.037 Uiso 1 1 calc R U . . .
C66 C 0.5408(2) 0.10607(12) 0.3446(2) 0.0298(7) Uani 1 1 d . . . . .
C68 C 0.4979(2) 0.18342(12) 0.31231(19) 0.0296(7) Uani 1 1 d . . . . .
C74 C 0.4365(3) 0.21879(13) 0.25935(19) 0.0335(7) Uani 1 1 d . . . . .
C18 C 0.8801(3) 0.38102(11) 0.2013(2) 0.0305(7) Uani 1 1 d . . . . .
C14 C 0.9567(2) 0.43200(12) 0.1200(2) 0.0298(7) Uani 1 1 d . . . . .
H14 H 0.9908 0.4501 0.1640 0.036 Uiso 1 1 calc R U . . .
C67 C 0.4846(2) 0.13793(12) 0.29278(19) 0.0287(7) Uani 1 1 d . . . . .
H67 H 0.4377 0.1288 0.2447 0.034 Uiso 1 1 calc R U . . .
C31 C 0.9549(3) 0.35841(12) 0.2576(2) 0.0327(7) Uani 1 1 d . . . . .
C57 C 0.0138(2) 0.25232(12) 0.5998(2) 0.0289(7) Uani 1 1 d . . . . .
H57 H 0.0194 0.2841 0.5993 0.035 Uiso 1 1 calc R U . . .
C25 C 0.8435(3) 0.36041(12) 0.3492(2) 0.0318(7) Uani 1 1 d . . . . .
C26 C 0.9368(3) 0.34886(12) 0.3352(2) 0.0323(7) Uani 1 1 d . . . . .
C2 C 0.7767(2) 0.50684(12) -0.0011(2) 0.0331(8) Uani 1 1 d . . . . .
H2 H 0.7911 0.4991 0.0543 0.040 Uiso 1 1 calc R U . . .
C17 C 0.8997(3) 0.40606(12) 0.0004(2) 0.0346(7) Uani 1 1 d . . . . .
H17 H 0.8867 0.4027 -0.0564 0.042 Uiso 1 1 calc R U . . .
C69 C 0.5677(3) 0.19589(12) 0.3825(2) 0.0312(7) Uani 1 1 d . . . . .
H69 H 0.5788 0.2268 0.3952 0.037 Uiso 1 1 calc R U . . .
C19 C 0.7873(2) 0.39372(12) 0.2161(2) 0.0308(7) Uani 1 1 d . . . . .
C24 C 0.7674(3) 0.38170(13) 0.2928(2) 0.0344(7) Uani 1 1 d . . . . .
C33 C 0.8119(3) 0.31086(13) 0.4584(2) 0.0346(7) Uani 1 1 d . . . . .
H33 H 0.8050 0.2837 0.4283 0.041 Uiso 1 1 calc R U . . .
C27 C 1.0175(3) 0.32923(14) 0.3959(2) 0.0388(8) Uani 1 1 d . . . . .
H27 H 1.0079 0.3232 0.4480 0.047 Uiso 1 1 calc R U . . .
C63 C 0.6942(3) 0.17853(14) 0.5118(2) 0.0389(8) Uani 1 1 d . . . . .
N37 N 0.6519(2) 0.28139(12) 0.6178(3) 0.0527(5) Uani 1 1 d D . . . .
C64 C 0.6216(2) 0.16356(12) 0.4347(2) 0.0318(7) Uani 1 1 d . . . . .
C6 C 0.5891(2) 0.50592(13) -0.0242(3) 0.0381(9) Uani 1 1 d . . . . .
C49 C 0.1941(2) 0.23570(13) 0.6074(3) 0.0420(10) Uani 1 1 d . . . . .
C20 C 0.7127(3) 0.41893(13) 0.1602(2) 0.0371(8) Uani 1 1 d . . . . .
H20 H 0.7254 0.4279 0.1103 0.045 Uiso 1 1 calc R U . . .
C16 C 0.8648(3) 0.37841(13) 0.0510(2) 0.0412(9) Uani 1 1 d . . . . .
H16 H 0.8231 0.3527 0.0365 0.049 Uiso 1 1 calc R U . . .
C48 C 0.2274(4) 0.2309(2) 0.5367(4) 0.0670(5) Uani 1 1 d . . . . .
C12 C 0.5598(3) 0.53885(18) 0.0221(4) 0.0658(6) Uani 1 1 d . . . . .
C7 C 0.5329(3) 0.46684(18) -0.0483(4) 0.0658(6) Uani 1 1 d . . . . .
C5 C 0.7937(3) 0.52404(18) -0.1185(3) 0.0499(11) Uani 1 1 d . . . . .
H5 H 0.8239 0.5308 -0.1616 0.060 Uiso 1 1 calc R U . . .
C43 C 0.3277(4) 0.2467(2) 0.5362(4) 0.0670(5) Uani 1 1 d . . . . .
C59 C -0.0468(3) 0.18584(14) 0.5970(3) 0.0524(12) Uani 1 1 d . . . . .
H59 H -0.0934 0.1618 0.5947 0.063 Uiso 1 1 calc R U . . .
C50 C 0.2551(4) 0.2520(2) 0.6788(4) 0.0670(5) Uani 1 1 d . . . . .
C29 C 1.1236(3) 0.32676(17) 0.3021(3) 0.0545(12) Uani 1 1 d . . . . .
H29 H 1.1864 0.3185 0.2913 0.065 Uiso 1 1 calc R U . . .
C47 C 0.1668(4) 0.2122(2) 0.4655(4) 0.0670(5) Uani 1 1 d . . . . .
H47 H 0.1012 0.2012 0.4649 0.080 Uiso 1 1 calc R U . . .
C42 C 0.3877(3) 0.26221(15) 0.6073(4) 0.0628(16) Uani 1 1 d . . . . .
C23 C 0.6709(3) 0.39316(17) 0.3067(3) 0.0486(10) Uani 1 1 d . . . . .
H23 H 0.6551 0.3845 0.3557 0.058 Uiso 1 1 calc R U . . .
C28 C 1.1072(3) 0.31924(16) 0.3790(3) 0.0494(11) Uani 1 1 d . . . . .
H28 H 1.1601 0.3069 0.4201 0.059 Uiso 1 1 calc R U . . .
C4 C 0.6927(3) 0.5230(2) -0.1242(3) 0.0575(13) Uani 1 1 d . . . . .
H4 H 0.6400 0.5287 -0.1708 0.069 Uiso 1 1 calc R U . . .
C30 C 1.0503(3) 0.34577(14) 0.2430(3) 0.0417(9) Uani 1 1 d . . . . .
H30 H 1.0625 0.3507 0.1914 0.050 Uiso 1 1 calc R U . . .
C21 C 0.6238(3) 0.43022(17) 0.1776(3) 0.0491(10) Uani 1 1 d . . . . .
H21 H 0.5757 0.4477 0.1404 0.059 Uiso 1 1 calc R U . . .
C55 C 0.3575(4) 0.2644(2) 0.6805(4) 0.0670(5) Uani 1 1 d . . . . .
N39 N 0.4885(2) 0.27941(12) 0.6115(3) 0.0527(5) Uani 1 1 d D U . . .
C35 C 0.8177(4) 0.35729(15) 0.5530(3) 0.0569(13) Uani 1 1 d . . . . .
H35 H 0.8168 0.3695 0.6040 0.068 Uiso 1 1 calc R U . . .
C36 C 0.8293(4) 0.38129(15) 0.4887(3) 0.0551(12) Uani 1 1 d . . . . .
H36 H 0.8373 0.4129 0.4862 0.066 Uiso 1 1 calc R U . . .
C22 C 0.6019(3) 0.4162(2) 0.2505(3) 0.0609(14) Uani 1 1 d . . . . .
H22 H 0.5378 0.4230 0.2602 0.073 Uiso 1 1 calc R U . . .
C60 C 0.0536(3) 0.18098(15) 0.6030(4) 0.0614(15) Uani 1 1 d . . . . .
H60 H 0.0899 0.1536 0.6049 0.074 Uiso 1 1 calc R U . . .
C8 C 0.5616(4) 0.43312(17) -0.0961(4) 0.0658(6) Uani 1 1 d . . . . .
H8 H 0.6243 0.4357 -0.1108 0.079 Uiso 1 1 calc R U . . .
C51 C 0.2208(4) 0.2575(2) 0.7520(4) 0.0670(5) Uani 1 1 d . . . . .
H51 H 0.1526 0.2502 0.7510 0.080 Uiso 1 1 calc R U . . .
C11 C 0.6181(4) 0.57842(18) 0.0454(4) 0.0658(6) Uani 1 1 d . . . . .
H11 H 0.6767 0.5836 0.0258 0.079 Uiso 1 1 calc R U . . .
C54 C 0.4209(4) 0.2777(2) 0.7607(4) 0.0670(5) Uani 1 1 d . . . . .
H54 H 0.4902 0.2847 0.7655 0.080 Uiso 1 1 calc R U . . .
C44 C 0.3582(4) 0.2451(2) 0.4623(4) 0.0670(5) Uani 1 1 d . U . . .
H44 H 0.4228 0.2565 0.4603 0.080 Uiso 1 1 calc R U . . .
C46 C 0.2020(4) 0.2099(2) 0.3971(4) 0.0670(5) Uani 1 1 d . . . . .
H46 H 0.1624 0.1961 0.3498 0.080 Uiso 1 1 calc R U . . .
C52 C 0.2822(4) 0.2728(2) 0.8222(4) 0.0670(5) Uani 1 1 d . . . . .
H52 H 0.2556 0.2782 0.8677 0.080 Uiso 1 1 calc R U . . .
C45 C 0.2993(4) 0.2285(2) 0.3977(4) 0.0670(5) Uani 1 1 d . U . . .
H45 H 0.3213 0.2286 0.3492 0.080 Uiso 1 1 calc R U . . .
C9 C 0.5006(3) 0.39637(18) -0.1222(4) 0.0658(6) Uani 1 1 d . . . . .
H9 H 0.5189 0.3749 -0.1572 0.079 Uiso 1 1 calc R U . . .
C53 C 0.3842(4) 0.2802(2) 0.8265(4) 0.0670(5) Uani 1 1 d . U . . .
H53 H 0.4287 0.2872 0.8770 0.080 Uiso 1 1 calc R U . . .
C10 C 0.5909(3) 0.60888(18) 0.0954(4) 0.0658(6) Uani 1 1 d . . . . .
H10 H 0.6332 0.6341 0.1129 0.079 Uiso 1 1 calc R U . . .
C38A C 0.5744(6) 0.2564(4) 0.6165(10) 0.047(5) Uani 0.65 1 d D U P A 1
H38A H 0.5778 0.2246 0.6190 0.056 Uiso 0.65 1 calc R U P A 1
C41A C 0.6275(4) 0.3233(2) 0.6501(4) 0.0462(15) Uani 0.65 1 d D . P A 1
H41A H 0.6738 0.3469 0.6702 0.055 Uiso 0.65 1 calc R U P A 1
C40A C 0.5268(4) 0.3234(2) 0.6469(5) 0.0478(16) Uani 0.65 1 d D . P A 1
H40A H 0.4889 0.3467 0.6637 0.057 Uiso 0.65 1 calc R U P A 1
C41B C 0.5976(8) 0.3178(6) 0.5536(10) 0.075(6) Uani 0.35 1 d D U P A 2
H41B H 0.6302 0.3376 0.5243 0.089 Uiso 0.35 1 calc R U P A 2
C40B C 0.4966(8) 0.3157(5) 0.5479(10) 0.069(5) Uani 0.35 1 d D U P A 2
H40B H 0.4438 0.3323 0.5134 0.083 Uiso 0.35 1 calc R U P A 2
C38B C 0.5714(8) 0.2571(5) 0.6078(13) 0.023(6) Uani 0.35 1 d D U P A 2
H38B H 0.5715 0.2257 0.5986 0.028 Uiso 0.35 1 calc R U P A 2

loop_
_atom_site_aniso_label
_atom_site_aniso_U_11
_atom_site_aniso_U_22
_atom_site_aniso_U_33
_atom_site_aniso_U_23
_atom_site_aniso_U_13
_atom_site_aniso_U_12
Ni1 0.0116(3) 0.0289(4) 0.0351(4) 0.0132(3) 0.0039(3) -0.0031(3)
Ni2 0.0097(2) 0.0410(3) 0.0215(3) -0.0019(2) 0.00186(19) 0.0005(2)
S70 0.0282(4) 0.0402(5) 0.0333(4) -0.0143(3) 0.0058(3) 0.0036(3)
O75 0.0321(12) 0.0463(14) 0.0176(10) 0.0018(9) 0.0009(9) -0.0002(10)
O72 0.0306(12) 0.0331(13) 0.0419(14) -0.0089(10) 0.0079(10) 0.0029(10)
O77 0.0332(13) 0.0553(16) 0.0301(12) -0.0014(11) 0.0147(10) -0.0093(11)
O61 0.0449(15) 0.0382(14) 0.0339(13) 0.0037(11) -0.0169(11) -0.0100(12)
O76 0.0554(17) 0.0394(15) 0.0249(12) -0.0007(10) -0.0043(11) 0.0027(12)
O62 0.0451(15) 0.0415(15) 0.0385(14) 0.0089(12) -0.0172(12) -0.0120(12)
N13 0.0163(12) 0.0320(14) 0.0366(15) 0.0142(12) 0.0062(10) -0.0034(10)
N58 0.0188(8) 0.0451(10) 0.1005(16) 0.0103(10) 0.0267(9) 0.0061(7)
O71 0.0532(17) 0.0541(17) 0.0343(14) -0.0203(13) -0.0001(12) -0.0039(14)
N15 0.0302(14) 0.0336(15) 0.0342(15) 0.0077(12) 0.0112(12) -0.0090(12)
N32 0.0267(14) 0.0408(16) 0.0295(14) 0.0046(12) 0.0078(11) 0.0043(12)
O73 0.0387(15) 0.0565(18) 0.071(2) -0.0201(16) 0.0245(15) 0.0099(13)
N34 0.0220(13) 0.0419(16) 0.0231(13) 0.0027(11) 0.0006(10) 0.0033(11)
N1 0.0125(11) 0.0359(15) 0.0429(16) 0.0140(12) 0.0049(11) -0.0012(10)
N56 0.0188(8) 0.0451(10) 0.1005(16) 0.0103(10) 0.0267(9) 0.0061(7)
N3 0.0131(12) 0.0519(19) 0.0540(19) 0.0230(16) 0.0028(12) -0.0019(12)
C65 0.0231(15) 0.0385(18) 0.0278(16) -0.0015(14) -0.0012(12) 0.0029(13)
C66 0.0211(14) 0.0415(19) 0.0260(15) -0.0075(14) 0.0042(12) 0.0015(13)
C68 0.0251(15) 0.0412(18) 0.0214(14) -0.0011(13) 0.0033(12) 0.0013(13)
C74 0.0335(17) 0.044(2) 0.0187(14) 0.0005(13) -0.0012(13) 0.0027(15)
C18 0.0288(16) 0.0305(16) 0.0341(17) 0.0057(13) 0.0111(13) -0.0073(13)
C14 0.0180(14) 0.0321(17) 0.0388(18) 0.0127(14) 0.0061(12) -0.0053(12)
C67 0.0216(14) 0.0434(19) 0.0201(14) -0.0071(13) 0.0033(11) -0.0010(13)
C31 0.0263(16) 0.0345(17) 0.0400(19) 0.0080(14) 0.0132(14) -0.0024(13)
C57 0.0150(13) 0.0382(17) 0.0356(17) 0.0046(14) 0.0101(12) 0.0048(12)
C25 0.0278(16) 0.0365(18) 0.0335(17) 0.0060(14) 0.0120(13) -0.0003(13)
C26 0.0277(16) 0.0338(17) 0.0374(18) 0.0081(14) 0.0116(14) -0.0001(13)
C2 0.0135(14) 0.0371(18) 0.046(2) 0.0138(15) 0.0025(13) -0.0034(12)
C17 0.0347(18) 0.0358(18) 0.0349(18) 0.0060(14) 0.0116(14) -0.0099(14)
C69 0.0302(16) 0.0358(18) 0.0243(15) -0.0017(13) 0.0004(13) -0.0031(13)
C19 0.0243(15) 0.0352(17) 0.0313(17) 0.0074(14) 0.0039(13) -0.0072(13)
C24 0.0254(16) 0.044(2) 0.0339(18) 0.0057(15) 0.0071(13) -0.0023(14)
C33 0.0309(17) 0.044(2) 0.0309(17) 0.0011(15) 0.0116(14) -0.0050(15)
C27 0.0319(18) 0.046(2) 0.041(2) 0.0132(16) 0.0138(15) 0.0073(15)
C63 0.0312(18) 0.044(2) 0.0323(18) 0.0025(15) -0.0108(14) -0.0068(15)
N37 0.0188(8) 0.0451(10) 0.1005(16) 0.0103(10) 0.0267(9) 0.0061(7)
C64 0.0232(15) 0.0402(19) 0.0266(16) -0.0015(14) -0.0046(12) -0.0036(13)
C6 0.0087(13) 0.043(2) 0.059(2) 0.0229(17) 0.0022(14) -0.0008(12)
C49 0.0141(14) 0.045(2) 0.072(3) 0.0222(19) 0.0200(16) 0.0111(14)
C20 0.0303(17) 0.042(2) 0.0368(18) 0.0077(15) 0.0033(14) -0.0065(15)
C16 0.050(2) 0.0361(19) 0.040(2) 0.0000(16) 0.0160(17) -0.0194(17)
C48 0.0355(7) 0.0755(10) 0.0928(12) 0.0228(9) 0.0209(7) 0.0211(7)
C12 0.0333(9) 0.0558(12) 0.1110(19) 0.0032(12) 0.0230(11) -0.0088(8)
C7 0.0333(9) 0.0558(12) 0.1110(19) 0.0032(12) 0.0230(11) -0.0088(8)
C5 0.0193(16) 0.084(3) 0.045(2) 0.026(2) 0.0042(15) 0.0019(18)
C43 0.0355(7) 0.0755(10) 0.0928(12) 0.0228(9) 0.0209(7) 0.0211(7)
C59 0.0301(19) 0.038(2) 0.101(4) 0.008(2) 0.038(2) 0.0014(16)
C50 0.0355(7) 0.0755(10) 0.0928(12) 0.0228(9) 0.0209(7) 0.0211(7)
C29 0.038(2) 0.065(3) 0.070(3) 0.025(2) 0.032(2) 0.018(2)
C47 0.0355(7) 0.0755(10) 0.0928(12) 0.0228(9) 0.0209(7) 0.0211(7)
C42 0.0212(18) 0.044(2) 0.132(5) 0.030(3) 0.035(2) 0.0151(16)
C23 0.0305(19) 0.076(3) 0.040(2) 0.012(2) 0.0110(16) 0.0130(19)
C28 0.036(2) 0.061(3) 0.055(2) 0.024(2) 0.0172(18) 0.0189(19)
C4 0.0207(17) 0.097(4) 0.049(2) 0.031(2) -0.0025(16) -0.002(2)
C30 0.039(2) 0.046(2) 0.048(2) 0.0161(18) 0.0259(17) 0.0073(16)
C21 0.0316(19) 0.068(3) 0.043(2) 0.014(2) 0.0005(16) 0.0090(19)
C55 0.0355(7) 0.0755(10) 0.0928(12) 0.0228(9) 0.0209(7) 0.0211(7)
N39 0.0188(8) 0.0451(10) 0.1005(16) 0.0103(10) 0.0267(9) 0.0061(7)
C35 0.098(4) 0.040(2) 0.0286(19) 0.0035(16) 0.007(2) 0.004(2)
C36 0.084(3) 0.038(2) 0.041(2) 0.0029(17) 0.011(2) 0.004(2)
C22 0.031(2) 0.098(4) 0.052(3) 0.018(3) 0.0065(18) 0.023(2)
C60 0.033(2) 0.036(2) 0.127(5) 0.020(2) 0.044(3) 0.0095(17)
C8 0.0333(9) 0.0558(12) 0.1110(19) 0.0032(12) 0.0230(11) -0.0088(8)
C51 0.0355(7) 0.0755(10) 0.0928(12) 0.0228(9) 0.0209(7) 0.0211(7)
C11 0.0333(9) 0.0558(12) 0.1110(19) 0.0032(12) 0.0230(11) -0.0088(8)
C54 0.0355(7) 0.0755(10) 0.0928(12) 0.0228(9) 0.0209(7) 0.0211(7)
C44 0.0355(7) 0.0755(10) 0.0928(12) 0.0228(9) 0.0209(7) 0.0211(7)
C46 0.0355(7) 0.0755(10) 0.0928(12) 0.0228(9) 0.0209(7) 0.0211(7)
C52 0.0355(7) 0.0755(10) 0.0928(12) 0.0228(9) 0.0209(7) 0.0211(7)
C45 0.0355(7) 0.0755(10) 0.0928(12) 0.0228(9) 0.0209(7) 0.0211(7)
C9 0.0333(9) 0.0558(12) 0.1110(19) 0.0032(12) 0.0230(11) -0.0088(8)
C53 0.0355(7) 0.0755(10) 0.0928(12) 0.0228(9) 0.0209(7) 0.0211(7)
C10 0.0333(9) 0.0558(12) 0.1110(19) 0.0032(12) 0.0230(11) -0.0088(8)
C38A 0.016(6) 0.055(9) 0.075(10) 0.017(6) 0.024(5) 0.016(5)
C41A 0.023(3) 0.056(4) 0.065(4) -0.003(3) 0.021(3) 0.000(2)
C40A 0.023(3) 0.047(3) 0.079(5) 0.003(3) 0.023(3) 0.007(2)
C41B 0.025(5) 0.102(11) 0.101(11) 0.082(10) 0.023(6) 0.025(6)
C40B 0.024(5) 0.096(11) 0.093(10) 0.071(9) 0.028(6) 0.018(6)
C38B 0.019(10) 0.034(11) 0.011(5) -0.004(5) -0.007(5) -0.007(7)

loop_
_atom_type_symbol
_atom_type_description
_atom_type_scat_dispersion_real
_atom_type_scat_dispersion_imag
_atom_type_scat_source
C C 0.0181 0.0091 'International Tables Vol C Tables 4.2.6.8 and 6.1.1.4'
H H 0.0000 0.0000 'International Tables Vol C Tables 4.2.6.8 and 6.1.1.4'
N N 0.0311 0.0180 'International Tables Vol C Tables 4.2.6.8 and 6.1.1.4'
Ni Ni -3.0029 0.5091 'International Tables Vol C Tables 4.2.6.8 and 6.1.1.4'
O O 0.0492 0.0322 'International Tables Vol C Tables 4.2.6.8 and 6.1.1.4'
S S 0.3331 0.5567 'International Tables Vol C Tables 4.2.6.8 and 6.1.1.4'

loop_
_exptl_crystal_face_index_h
_exptl_crystal_face_index_k
_exptl_crystal_face_index_l
_exptl_crystal_face_perp_dist
-1 0 1 0.0768
8 5 -6 0.0853
-1 19 -1 0.0616
4 -12 6 0.0613
0 15 7 0.0597
-1 10 -9 0.0509
-8 7 0 0.0568
-3 18 3 0.0488
-4 -9 -7 0.0439
2 -9 -10 0.0431
-1 -18 -4 0.0459
-6 13 4 0.0422
7 -7 3 0.0697
5 16 -1 0.0678
-4 -9 9 0.0772

loop_
_geom_angle_atom_site_label_1
_geom_angle_atom_site_label_2
_geom_angle_atom_site_label_3
_geom_angle
_geom_angle_site_symmetry_1
_geom_angle_site_symmetry_3
_geom_angle_publ_flag
O72 Ni1 O72 180.00(14) 4_665 2_655 ?
N13 Ni1 O72 90.78(11) . 4_665 ?
N13 Ni1 O72 89.22(11) . 2_655 ?
N13 Ni1 O72 90.79(11) 3_765 2_655 ?
N13 Ni1 O72 89.21(11) 3_765 4_665 ?
N13 Ni1 N13 180.0 . 3_765 ?
N13 Ni1 N1 86.92(10) . . ?
N13 Ni1 N1 93.08(10) 3_765 . ?
N13 Ni1 N1 86.92(10) 3_765 3_765 ?
N13 Ni1 N1 93.08(10) . 3_765 ?
N1 Ni1 O72 94.86(11) . 2_655 ?
N1 Ni1 O72 94.86(11) 3_765 4_665 ?
N1 Ni1 O72 85.14(11) . 4_665 ?
N1 Ni1 O72 85.14(11) 3_765 2_655 ?
N1 Ni1 N1 180.0 . 3_765 ?
O75 Ni2 O77 88.96(10) 4_666 . ?
O75 Ni2 O61 178.54(12) 4_666 . ?
O75 Ni2 N58 89.91(14) 4_666 1_655 ?
O75 Ni2 N34 86.33(11) 4_666 . ?
O75 Ni2 N37 93.12(14) 4_666 . ?
O61 Ni2 O77 90.76(11) . . ?
O61 Ni2 N58 88.65(15) . 1_655 ?
O61 Ni2 N34 93.97(11) . . ?
O61 Ni2 N37 88.30(15) . . ?
N58 Ni2 O77 89.38(13) 1_655 . ?
N58 Ni2 N34 91.62(13) 1_655 . ?
N34 Ni2 O77 175.18(11) . . ?
N37 Ni2 O77 87.51(13) . . ?
N37 Ni2 N58 175.62(15) . 1_655 ?
N37 Ni2 N34 91.73(13) . . ?
O72 S70 C66 104.68(15) . . ?
O71 S70 O72 111.48(17) . . ?
O71 S70 C66 106.59(17) . . ?
O73 S70 O72 112.67(19) . . ?
O73 S70 O71 113.62(19) . . ?
O73 S70 C66 107.09(17) . . ?
C74 O75 Ni2 124.6(2) . 4_565 ?
S70 O72 Ni1 155.60(16) . 2_645 ?
Ni2 O77 H77A 109.4 . . ?
Ni2 O77 H77B 109.5 . . ?
H77A O77 H77B 104.2 . . ?
C63 O61 Ni2 129.5(2) . . ?
C14 N13 Ni1 125.2(2) . . ?
C14 N13 C17 106.1(3) . . ?
C17 N13 Ni1 126.7(2) . . ?
C57 N58 Ni2 126.1(3) . 1_455 ?
C57 N58 C59 105.9(3) . . ?
C59 N58 Ni2 126.8(3) . 1_455 ?
C14 N15 C18 123.7(3) . . ?
C14 N15 C16 107.0(3) . . ?
C16 N15 C18 129.0(3) . . ?
C33 N32 C25 126.5(3) . . ?
C33 N32 C36 105.8(3) . . ?
C36 N32 C25 127.6(3) . . ?
C33 N34 Ni2 125.6(3) . . ?
C33 N34 C35 105.8(3) . . ?
C35 N34 Ni2 128.6(3) . . ?
C2 N1 Ni1 125.4(2) . . ?
C2 N1 C5 105.9(3) . . ?
C5 N1 Ni1 127.7(2) . . ?
C57 N56 C49 126.5(3) . . ?
C57 N56 C60 107.0(3) . . ?
C60 N56 C49 126.3(3) . . ?
C2 N3 C6 125.6(3) . . ?
C2 N3 C4 106.9(3) . . ?
C4 N3 C6 127.5(3) . . ?
C66 C65 H65 120.3 . . ?
C64 C65 H65 120.3 . . ?
C64 C65 C66 119.4(3) . . ?
C65 C66 S70 119.2(3) . . ?
C65 C66 C67 121.3(3) . . ?
C67 C66 S70 119.5(2) . . ?
C67 C68 C74 120.9(3) . . ?
C69 C68 C74 119.8(3) . . ?
C69 C68 C67 119.2(3) . . ?
O75 C74 C68 115.0(3) . . ?
O76 C74 O75 126.9(3) . . ?
O76 C74 C68 118.2(3) . . ?
C31 C18 N15 118.7(3) . . ?
C31 C18 C19 123.0(3) . . ?
C19 C18 N15 118.1(3) . . ?
N13 C14 N15 111.3(3) . . ?
N13 C14 H14 124.3 . . ?
N15 C14 H14 124.3 . . ?
C66 C67 C68 119.3(3) . . ?
C66 C67 H67 120.4 . . ?
C68 C67 H67 120.4 . . ?
C18 C31 C26 118.3(3) . . ?
C18 C31 C30 123.2(3) . . ?
C30 C31 C26 118.4(3) . . ?
N58 C57 N56 111.4(3) . . ?
N58 C57 H57 124.3 . . ?
N56 C57 H57 124.3 . . ?
C26 C25 N32 117.9(3) . . ?
C24 C25 N32 118.5(3) . . ?
C24 C25 C26 123.6(3) . . ?
C31 C26 C27 118.3(3) . . ?
C25 C26 C31 118.6(3) . . ?
C25 C26 C27 123.0(3) . . ?
N1 C2 N3 111.3(3) . . ?
N1 C2 H2 124.4 . . ?
N3 C2 H2 124.4 . . ?
N13 C17 H17 125.4 . . ?
C16 C17 N13 109.2(3) . . ?
C16 C17 H17 125.4 . . ?
C68 C69 H69 119.6 . . ?
C68 C69 C64 120.8(3) . . ?
C64 C69 H69 119.6 . . ?
C18 C19 C24 118.3(3) . . ?
C18 C19 C20 123.2(3) . . ?
C20 C19 C24 118.5(3) . . ?
C25 C24 C19 118.0(3) . . ?
C25 C24 C23 123.7(3) . . ?
C23 C24 C19 118.2(3) . . ?
N32 C33 H33 124.0 . . ?
N34 C33 N32 112.0(3) . . ?
N34 C33 H33 124.0 . . ?
C26 C27 H27 119.8 . . ?
C28 C27 C26 120.4(4) . . ?
C28 C27 H27 119.8 . . ?
O61 C63 C64 114.3(3) . . ?
O62 C63 O61 126.9(3) . . ?
O62 C63 C64 118.8(3) . . ?
C38A N37 Ni2 125.3(5) . . ?
C38A N37 C41A 104.0(5) . . ?
C41A N37 Ni2 128.5(3) . . ?
C41B N37 Ni2 116.3(5) . . ?
C38B N37 Ni2 125.2(7) . . ?
C38B N37 C41B 93.0(10) . . ?
C65 C64 C69 120.0(3) . . ?
C65 C64 C63 120.9(3) . . ?
C69 C64 C63 119.1(3) . . ?
C12 C6 N3 118.6(4) . . ?
C12 C6 C7 123.1(4) . . ?
C7 C6 N3 118.3(4) . . ?
C48 C49 N56 118.4(4) . . ?
C50 C49 N56 118.4(4) . . ?
C50 C49 C48 123.2(4) . . ?
C19 C20 H20 119.7 . . ?
C21 C20 C19 120.7(4) . . ?
C21 C20 H20 119.7 . . ?
N15 C16 H16 126.8 . . ?
C17 C16 N15 106.4(3) . . ?
C17 C16 H16 126.8 . . ?
C49 C48 C43 118.5(6) . . ?
C49 C48 C47 122.9(5) . . ?
C47 C48 C43 118.6(5) . . ?
C6 C12 C7 119.4(4) . 3_665 ?
C6 C12 C11 122.0(4) . . ?
C11 C12 C7 118.6(5) . 3_665 ?
C6 C7 C12 117.5(5) . 3_665 ?
C6 C7 C8 123.7(4) . . ?
C8 C7 C12 118.8(5) . 3_665 ?
N1 C5 H5 125.1 . . ?
C4 C5 N1 109.9(4) . . ?
C4 C5 H5 125.1 . . ?
C42 C43 C48 117.7(5) . . ?
C42 C43 C44 124.0(5) . . ?
C44 C43 C48 118.3(6) . . ?
N58 C59 H59 125.1 . . ?
C60 C59 N58 109.8(4) . . ?
C60 C59 H59 125.1 . . ?
C49 C50 C55 118.5(5) . . ?
C49 C50 C51 123.5(5) . . ?
C55 C50 C51 118.0(6) . . ?
C28 C29 H29 119.8 . . ?
C30 C29 H29 119.8 . . ?
C30 C29 C28 120.4(4) . . ?
C48 C47 H47 119.8 . . ?
C46 C47 C48 120.4(5) . . ?
C46 C47 H47 119.8 . . ?
C43 C42 C55 124.3(4) . . ?
C43 C42 N39 121.1(5) . . ?
C55 C42 N39 114.6(5) . . ?
C24 C23 H23 119.7 . . ?
C22 C23 C24 120.6(4) . . ?
C22 C23 H23 119.7 . . ?
C27 C28 C29 121.4(4) . . ?
C27 C28 H28 119.3 . . ?
C29 C28 H28 119.3 . . ?
N3 C4 H4 127.0 . . ?
C5 C4 N3 106.1(3) . . ?
C5 C4 H4 127.0 . . ?
C31 C30 H30 119.5 . . ?
C29 C30 C31 120.9(4) . . ?
C29 C30 H30 119.5 . . ?
C20 C21 H21 119.6 . . ?
C20 C21 C22 120.7(4) . . ?
C22 C21 H21 119.6 . . ?
C50 C55 C54 115.4(5) . . ?
C42 C55 C50 117.5(6) . . ?
C42 C55 C54 127.1(5) . . ?
C42 N39 C40A 124.5(4) . . ?
C42 N39 C40B 116.0(5) . . ?
C38A N39 C42 128.6(5) . . ?
C38A N39 C40A 102.2(6) . . ?
C38B N39 C42 128.9(7) . . ?
C38B N39 C40B 96.2(10) . . ?
N34 C35 H35 125.2 . . ?
N34 C35 C36 109.6(4) . . ?
C36 C35 H35 125.2 . . ?
N32 C36 H36 126.6 . . ?
C35 C36 N32 106.7(4) . . ?
C35 C36 H36 126.6 . . ?
C23 C22 C21 121.1(4) . . ?
C23 C22 H22 119.5 . . ?
C21 C22 H22 119.5 . . ?
N56 C60 H60 127.1 . . ?
C59 C60 N56 105.9(4) . . ?
C59 C60 H60 127.1 . . ?
C7 C8 H8 119.2 . . ?
C9 C8 C7 121.5(5) . . ?
C9 C8 H8 119.2 . . ?
C50 C51 H51 118.6 . . ?
C52 C51 C50 122.8(5) . . ?
C52 C51 H51 118.6 . . ?
C12 C11 H11 119.7 . . ?
C10 C11 C12 120.7(5) . . ?
C10 C11 H11 119.7 . . ?
C55 C54 H54 118.7 . . ?
C53 C54 C55 122.7(5) . . ?
C53 C54 H54 118.7 . . ?
C43 C44 H44 119.5 . . ?
C45 C44 C43 121.0(5) . . ?
C45 C44 H44 119.5 . . ?
C47 C46 H46 120.4 . . ?
C47 C46 C45 119.3(6) . . ?
C45 C46 H46 120.4 . . ?
C51 C52 H52 120.3 . . ?
C51 C52 C53 119.4(6) . . ?
C53 C52 H52 120.3 . . ?
C44 C45 C46 122.3(6) . . ?
C44 C45 H45 118.9 . . ?
C46 C45 H45 118.9 . . ?
C8 C9 H9 120.6 . . ?
C8 C9 C10 118.9(5) . 3_665 ?
C10 C9 H9 120.6 3_665 . ?
C54 C53 C52 121.2(6) . . ?
C54 C53 H53 119.4 . . ?
C52 C53 H53 119.4 . . ?
C11 C10 C9 121.3(5) . 3_665 ?
C11 C10 H10 119.4 . . ?
C9 C10 H10 119.4 3_665 . ?
N37 C38A N39 114.0(8) . . ?
N37 C38A H38A 123.0 . . ?
N39 C38A H38A 123.0 . . ?
N37 C41A H41A 125.9 . . ?
C40A C41A N37 108.2(5) . . ?
C40A C41A H41A 125.9 . . ?
N39 C40A H40A 127.3 . . ?
C41A C40A N39 105.3(5) . . ?
C41A C40A H40A 127.3 . . ?
N37 C41B H41B 125.9 . . ?
C40B C41B N37 108.1(8) . . ?
C40B C41B H41B 125.9 . . ?
N39 C40B H40B 128.5 . . ?
C41B C40B N39 103.0(8) . . ?
C41B C40B H40B 128.5 . . ?
N37 C38B N39 114.9(11) . . ?
N37 C38B H38B 122.6 . . ?
N39 C38B H38B 122.6 . . ?

loop_
_geom_bond_atom_site_label_1
_geom_bond_atom_site_label_2
_geom_bond_distance
_geom_bond_site_symmetry_2
_geom_bond_publ_flag
Ni1 O72 2.100(3) 4_665 ?
Ni1 O72 2.100(3) 2_655 ?
Ni1 N13 2.089(3) . ?
Ni1 N13 2.089(3) 3_765 ?
Ni1 N1 2.090(3) . ?
Ni1 N1 2.090(3) 3_765 ?
Ni2 O75 2.024(2) 4_666 ?
Ni2 O77 2.102(3) . ?
Ni2 O61 2.029(3) . ?
Ni2 N58 2.096(3) 1_655 ?
Ni2 N34 2.099(3) . ?
Ni2 N37 2.077(3) . ?
S70 O72 1.456(3) . ?
S70 O71 1.454(3) . ?
S70 O73 1.449(3) . ?
S70 C66 1.766(4) . ?
O75 Ni2 2.024(2) 4_565 ?
O75 C74 1.273(4) . ?
O72 Ni1 2.100(3) 2_645 ?
O77 H77A 0.8744 . ?
O77 H77B 0.8723 . ?
O61 C63 1.277(5) . ?
O76 C74 1.246(5) . ?
O62 C63 1.237(5) . ?
N13 C14 1.313(4) . ?
N13 C17 1.375(5) . ?
N58 Ni2 2.096(3) 1_455 ?
N58 C57 1.309(5) . ?
N58 C59 1.371(5) . ?
N15 C18 1.434(4) . ?
N15 C14 1.352(4) . ?
N15 C16 1.369(5) . ?
N32 C25 1.449(4) . ?
N32 C33 1.349(5) . ?
N32 C36 1.359(5) . ?
N34 C33 1.302(4) . ?
N34 C35 1.350(5) . ?
N1 C2 1.311(4) . ?
N1 C5 1.370(5) . ?
N56 C57 1.348(4) . ?
N56 C49 1.426(4) . ?
N56 C60 1.377(6) . ?
N3 C2 1.357(4) . ?
N3 C6 1.439(4) . ?
N3 C4 1.371(5) . ?
C65 H65 0.9500 . ?
C65 C66 1.385(4) . ?
C65 C64 1.379(5) . ?
C66 C67 1.393(5) . ?
C68 C74 1.503(5) . ?
C68 C67 1.396(5) . ?
C68 C69 1.388(4) . ?
C18 C31 1.393(5) . ?
C18 C19 1.400(5) . ?
C14 H14 0.9500 . ?
C67 H67 0.9500 . ?
C31 C26 1.437(5) . ?
C31 C30 1.431(5) . ?
C57 H57 0.9500 . ?
C25 C26 1.393(5) . ?
C25 C24 1.385(5) . ?
C26 C27 1.439(5) . ?
C2 H2 0.9500 . ?
C17 H17 0.9500 . ?
C17 C16 1.362(5) . ?
C69 H69 0.9500 . ?
C69 C64 1.394(5) . ?
C19 C24 1.450(5) . ?
C19 C20 1.428(5) . ?
C24 C23 1.432(5) . ?
C33 H33 0.9500 . ?
C27 H27 0.9500 . ?
C27 C28 1.354(5) . ?
C63 C64 1.511(4) . ?
N37 C38A 1.287(9) . ?
N37 C41A 1.436(7) . ?
N37 C41B 1.592(10) . ?
N37 C38B 1.290(12) . ?
C6 C12 1.379(7) . ?
C6 C7 1.399(6) . ?
C49 C48 1.400(7) . ?
C49 C50 1.388(8) . ?
C20 H20 0.9500 . ?
C20 C21 1.358(6) . ?
C16 H16 0.9500 . ?
C48 C43 1.446(7) . ?
C48 C47 1.408(9) . ?
C12 C7 1.449(6) 3_665 ?
C12 C11 1.423(7) . ?
C7 C12 1.449(6) 3_665 ?
C7 C8 1.410(8) . ?
C5 H5 0.9500 . ?
C5 C4 1.355(5) . ?
C43 C42 1.370(9) . ?
C43 C44 1.426(8) . ?
C59 H59 0.9500 . ?
C59 C60 1.353(5) . ?
C50 C55 1.437(7) . ?
C50 C51 1.448(8) . ?
C29 H29 0.9500 . ?
C29 C28 1.407(6) . ?
C29 C30 1.359(6) . ?
C47 H47 0.9500 . ?
C47 C46 1.370(8) . ?
C42 C55 1.412(8) . ?
C42 N39 1.450(5) . ?
C23 H23 0.9500 . ?
C23 C22 1.356(6) . ?
C28 H28 0.9500 . ?
C4 H4 0.9500 . ?
C30 H30 0.9500 . ?
C21 H21 0.9500 . ?
C21 C22 1.415(7) . ?
C55 C54 1.486(9) . ?
N39 C38A 1.340(8) . ?
N39 C40A 1.484(8) . ?
N39 C40B 1.557(10) . ?
N39 C38B 1.324(13) . ?
C35 H35 0.9500 . ?
C35 C36 1.353(6) . ?
C36 H36 0.9500 . ?
C22 H22 0.9500 . ?
C60 H60 0.9500 . ?
C8 H8 0.9500 . ?
C8 C9 1.380(7) . ?
C51 H51 0.9500 . ?
C51 C52 1.364(9) . ?
C11 H11 0.9500 . ?
C11 C10 1.358(8) . ?
C54 H54 0.9500 . ?
C54 C53 1.341(8) . ?
C44 H44 0.9500 . ?
C44 C45 1.295(9) . ?
C46 H46 0.9500 . ?
C46 C45 1.434(7) . ?
C52 H52 0.9500 . ?
C52 C53 1.391(7) . ?
C45 H45 0.9500 . ?
C9 H9 0.9500 . ?
C9 C10 1.438(6) 3_665 ?
C53 H53 0.9500 . ?
C10 C9 1.438(7) 3_665 ?
C10 H10 0.9500 . ?
C38A H38A 0.9500 . ?
C41A H41A 0.9500 . ?
C41A C40A 1.360(7) . ?
C40A H40A 0.9500 . ?
C41B H41B 0.9500 . ?
C41B C40B 1.356(12) . ?
C40B H40B 0.9500 . ?
C38B H38B 0.9500 . ?

loop_
_geom_hbond_atom_site_label_D
_geom_hbond_atom_site_label_H
_geom_hbond_atom_site_label_A
_geom_hbond_distance_DH
_geom_hbond_distance_HA
_geom_hbond_distance_DA
_geom_hbond_angle_DHA
_geom_hbond_site_symmetry_A
O77 H77A O62 0.87 1.88 2.658(4) 147.8 .
O77 H77B O76 0.87 1.97 2.688(4) 139.3 4_666

loop_
_geom_torsion_atom_site_label_1
_geom_torsion_atom_site_label_2
_geom_torsion_atom_site_label_3
_geom_torsion_atom_site_label_4
_geom_torsion
_geom_torsion_site_symmetry_1
_geom_torsion_site_symmetry_2
_geom_torsion_site_symmetry_3
_geom_torsion_site_symmetry_4
_geom_torsion_publ_flag
Ni1 N13 C14 N15 164.3(2) . . . . ?
Ni1 N13 C17 C16 -163.7(3) . . . . ?
Ni1 N1 C2 N3 -169.3(3) . . . . ?
Ni1 N1 C5 C4 169.0(4) . . . . ?
Ni2 O75 C74 O76 13.5(5) 4_565 . . . ?
Ni2 O75 C74 C68 -167.7(2) 4_565 . . . ?
Ni2 O61 C63 O62 -12.3(7) . . . . ?
Ni2 O61 C63 C64 168.1(3) . . . . ?
Ni2 N58 C57 N56 167.6(3) 1_455 . . . ?
Ni2 N58 C59 C60 -168.2(4) 1_455 . . . ?
Ni2 N34 C33 N32 -176.9(2) . . . . ?
Ni2 N34 C35 C36 177.9(3) . . . . ?
Ni2 N37 C38A N39 -169.6(7) . . . . ?
Ni2 N37 C41A C40A -178.7(5) . . . . ?
Ni2 N37 C41B C40B 156.0(13) . . . . ?
Ni2 N37 C38B N39 -174.8(9) . . . . ?
S70 C66 C67 C68 179.6(2) . . . . ?
O72 S70 C66 C65 59.7(3) . . . . ?
O72 S70 C66 C67 -118.0(3) . . . . ?
O61 C63 C64 C65 164.3(4) . . . . ?
O61 C63 C64 C69 -16.6(5) . . . . ?
O62 C63 C64 C65 -15.3(6) . . . . ?
O62 C63 C64 C69 163.8(4) . . . . ?
N13 C17 C16 N15 -0.5(5) . . . . ?
N58 C59 C60 N56 0.8(7) . . . . ?
O71 S70 O72 Ni1 158.2(4) . . . 2_645 ?
O71 S70 C66 C65 177.9(3) . . . . ?
O71 S70 C66 C67 0.3(3) . . . . ?
N15 C18 C31 C26 173.2(3) . . . . ?
N15 C18 C31 C30 -4.3(6) . . . . ?
N15 C18 C19 C24 -176.7(3) . . . . ?
N15 C18 C19 C20 1.5(5) . . . . ?
N32 C25 C26 C31 -178.7(3) . . . . ?
N32 C25 C26 C27 -1.0(6) . . . . ?
N32 C25 C24 C19 175.2(3) . . . . ?
N32 C25 C24 C23 -3.7(6) . . . . ?
O73 S70 O72 Ni1 29.1(4) . . . 2_645 ?
O73 S70 C66 C65 -60.2(3) . . . . ?
O73 S70 C66 C67 122.2(3) . . . . ?
N34 C35 C36 N32 -0.5(6) . . . . ?
N1 C5 C4 N3 0.0(6) . . . . ?
N56 C49 C48 C43 174.4(4) . . . . ?
N56 C49 C48 C47 -4.1(7) . . . . ?
N56 C49 C50 C55 -179.4(4) . . . . ?
N56 C49 C50 C51 0.2(7) . . . . ?
N3 C6 C12 C7 -179.4(5) . . . 3_665 ?
N3 C6 C12 C11 0.4(8) . . . . ?
N3 C6 C7 C12 179.4(4) . . . 3_665 ?
N3 C6 C7 C8 -0.6(8) . . . . ?
C65 C66 C67 C68 2.0(5) . . . . ?
C66 S70 O72 Ni1 -86.9(4) . . . 2_645 ?
C66 C65 C64 C69 1.6(5) . . . . ?
C66 C65 C64 C63 -179.3(3) . . . . ?
C68 C69 C64 C65 1.1(5) . . . . ?
C68 C69 C64 C63 -178.0(3) . . . . ?
C74 C68 C67 C66 -178.1(3) . . . . ?
C74 C68 C69 C64 176.6(3) . . . . ?
C18 N15 C14 N13 -173.8(3) . . . . ?
C18 N15 C16 C17 173.6(4) . . . . ?
C18 C31 C26 C25 3.4(5) . . . . ?
C18 C31 C26 C27 -174.4(3) . . . . ?
C18 C31 C30 C29 175.0(4) . . . . ?
C18 C19 C24 C25 3.4(5) . . . . ?
C18 C19 C24 C23 -177.6(4) . . . . ?
C18 C19 C20 C21 179.8(4) . . . . ?
C14 N13 C17 C16 0.5(4) . . . . ?
C14 N15 C18 C31 -79.1(5) . . . . ?
C14 N15 C18 C19 96.2(4) . . . . ?
C14 N15 C16 C17 0.4(4) . . . . ?
C67 C68 C74 O75 4.8(5) . . . . ?
C67 C68 C74 O76 -176.3(3) . . . . ?
C67 C68 C69 C64 -2.2(5) . . . . ?
C31 C18 C19 C24 -1.6(5) . . . . ?
C31 C18 C19 C20 176.6(3) . . . . ?
C31 C26 C27 C28 -1.4(6) . . . . ?
C57 N58 C59 C60 -0.2(6) . . . . ?
C57 N56 C49 C48 -101.1(6) . . . . ?
C57 N56 C49 C50 78.1(6) . . . . ?
C57 N56 C60 C59 -1.0(6) . . . . ?
C25 N32 C33 N34 175.0(3) . . . . ?
C25 N32 C36 C35 -175.5(4) . . . . ?
C25 C26 C27 C28 -179.1(4) . . . . ?
C25 C24 C23 C22 176.4(5) . . . . ?
C26 C31 C30 C29 -2.5(6) . . . . ?
C26 C25 C24 C19 -1.8(6) . . . . ?
C26 C25 C24 C23 179.2(4) . . . . ?
C26 C27 C28 C29 -1.3(7) . . . . ?
C2 N1 C5 C4 0.1(6) . . . . ?
C2 N3 C6 C12 75.4(6) . . . . ?
C2 N3 C6 C7 -104.6(5) . . . . ?
C2 N3 C4 C5 0.0(6) . . . . ?
C17 N13 C14 N15 -0.2(4) . . . . ?
C69 C68 C74 O75 -174.0(3) . . . . ?
C69 C68 C74 O76 4.9(5) . . . . ?
C69 C68 C67 C66 0.7(5) . . . . ?
C19 C18 C31 C26 -1.8(5) . . . . ?
C19 C18 C31 C30 -179.4(4) . . . . ?
C19 C24 C23 C22 -2.6(7) . . . . ?
C19 C20 C21 C22 -1.8(7) . . . . ?
C24 C25 C26 C31 -1.6(6) . . . . ?
C24 C25 C26 C27 176.1(4) . . . . ?
C24 C19 C20 C21 -2.0(6) . . . . ?
C24 C23 C22 C21 -1.2(9) . . . . ?
C33 N32 C25 C26 -73.6(5) . . . . ?
C33 N32 C25 C24 109.2(4) . . . . ?
C33 N32 C36 C35 1.6(5) . . . . ?
C33 N34 C35 C36 -0.7(6) . . . . ?
N37 C41A C40A N39 0.4(7) . . . . ?
N37 C41B C40B N39 2.5(18) . . . . ?
C64 C65 C66 S70 179.3(3) . . . . ?
C64 C65 C66 C67 -3.1(5) . . . . ?
C6 N3 C2 N1 179.0(4) . . . . ?
C6 N3 C4 C5 -178.9(4) . . . . ?
C6 C12 C11 C10 -175.6(5) . . . . ?
C6 C7 C8 C9 -176.3(6) . . . . ?
C49 N56 C57 N58 176.2(5) . . . . ?
C49 N56 C60 C59 -176.3(5) . . . . ?
C49 C48 C43 C42 5.4(7) . . . . ?
C49 C48 C43 C44 -174.9(5) . . . . ?
C49 C48 C47 C46 177.5(5) . . . . ?
C49 C50 C55 C42 4.4(7) . . . . ?
C49 C50 C55 C54 -174.8(5) . . . . ?
C49 C50 C51 C52 178.6(5) . . . . ?
C20 C19 C24 C25 -174.9(3) . . . . ?
C20 C19 C24 C23 4.1(5) . . . . ?
C20 C21 C22 C23 3.4(9) . . . . ?
C16 N15 C18 C31 108.7(5) . . . . ?
C16 N15 C18 C19 -76.0(5) . . . . ?
C16 N15 C14 N13 -0.1(4) . . . . ?
C48 C49 C50 C55 -0.2(7) . . . . ?
C48 C49 C50 C51 179.4(5) . . . . ?
C48 C43 C42 C55 -1.2(8) . . . . ?
C48 C43 C42 N39 -178.9(4) . . . . ?
C48 C43 C44 C45 -2.4(8) . . . . ?
C48 C47 C46 C45 -2.8(8) . . . . ?
C12 C6 C7 C12 -0.6(9) . . . 3_665 ?
C12 C6 C7 C8 179.4(6) . . . . ?
C12 C7 C8 C9 3.8(9) 3_665 . . . ?
C12 C11 C10 C9 -3.9(9) . . . 3_665 ?
C7 C6 C12 C7 0.7(9) . . . 3_665 ?
C7 C6 C12 C11 -179.6(5) . . . . ?
C7 C12 C11 C10 4.1(9) 3_665 . . . ?
C7 C8 C9 C10 -4.1(9) . . . 3_665 ?
C5 N1 C2 N3 -0.1(5) . . . . ?
C43 C48 C47 C46 -1.0(8) . . . . ?
C43 C42 C55 C50 -3.8(8) . . . . ?
C43 C42 C55 C54 175.3(5) . . . . ?
C43 C42 N39 C38A -80.2(11) . . . . ?
C43 C42 N39 C40A 128.7(6) . . . . ?
C43 C42 N39 C40B 51.0(10) . . . . ?
C43 C42 N39 C38B -72.3(14) . . . . ?
C43 C44 C45 C46 -1.5(8) . . . . ?
C59 N58 C57 N56 -0.5(5) . . . . ?
C50 C49 C48 C43 -4.8(7) . . . . ?
C50 C49 C48 C47 176.8(5) . . . . ?
C50 C55 C54 C53 -3.2(8) . . . . ?
C50 C51 C52 C53 -5.1(8) . . . . ?
C47 C48 C43 C42 -176.1(5) . . . . ?
C47 C48 C43 C44 3.6(8) . . . . ?
C47 C46 C45 C44 4.2(8) . . . . ?
C42 C43 C44 C45 177.3(5) . . . . ?
C42 C55 C54 C53 177.7(5) . . . . ?
C42 N39 C38A N37 178.7(8) . . . . ?
C42 N39 C40A C41A 170.8(5) . . . . ?
C42 N39 C40B C41B -166.6(12) . . . . ?
C42 N39 C38B N37 -176.3(9) . . . . ?
C28 C29 C30 C31 -0.2(8) . . . . ?
C4 N3 C2 N1 0.1(5) . . . . ?
C4 N3 C6 C12 -105.8(6) . . . . ?
C4 N3 C6 C7 74.1(6) . . . . ?
C30 C31 C26 C25 -178.9(4) . . . . ?
C30 C31 C26 C27 3.3(5) . . . . ?
C30 C29 C28 C27 2.2(8) . . . . ?
C55 C50 C51 C52 -1.7(8) . . . . ?
C55 C42 N39 C38A 101.8(11) . . . . ?
C55 C42 N39 C40A -49.2(7) . . . . ?
C55 C42 N39 C40B -127.0(9) . . . . ?
C55 C42 N39 C38B 109.8(13) . . . . ?
C55 C54 C53 C52 -3.5(9) . . . . ?
N39 C42 C55 C50 174.1(4) . . . . ?
N39 C42 C55 C54 -6.8(7) . . . . ?
C35 N34 C33 N32 1.8(4) . . . . ?
C36 N32 C25 C26 102.9(5) . . . . ?
C36 N32 C25 C24 -74.3(5) . . . . ?
C36 N32 C33 N34 -2.1(4) . . . . ?
C60 N56 C57 N58 0.9(6) . . . . ?
C60 N56 C49 C48 73.3(7) . . . . ?
C60 N56 C49 C50 -107.5(6) . . . . ?
C51 C50 C55 C42 -175.2(5) . . . . ?
C51 C50 C55 C54 5.6(7) . . . . ?
C51 C52 C53 C54 7.7(8) . . . . ?
C44 C43 C42 C55 179.2(5) . . . . ?
C44 C43 C42 N39 1.4(7) . . . . ?
C38A N37 C41A C40A -14.9(10) . . . . ?
C38A N37 C41B C40B 19.9(17) . . . . ?
C38A N37 C38B N39 92(8) . . . . ?
C38A N39 C40A C41A 13.6(10) . . . . ?
C38A N39 C40B C41B -23.4(17) . . . . ?
C38A N39 C38B N37 -87(8) . . . . ?
C41A N37 C38A N39 25.9(14) . . . . ?
C41A N37 C41B C40B -81.8(15) . . . . ?
C41A N37 C38B N39 14.5(19) . . . . ?
C40A N39 C38A N37 -25.4(14) . . . . ?
C40A N39 C40B C41B 75.2(14) . . . . ?
C40A N39 C38B N37 -14.1(18) . . . . ?
C41B N37 C38A N39 -39.2(15) . . . . ?
C41B N37 C41A C40A 77.3(7) . . . . ?
C41B N37 C38B N39 -49.4(17) . . . . ?
C40B N39 C38A N37 42.3(15) . . . . ?
C40B N39 C40A C41A -83.1(7) . . . . ?
C40B N39 C38B N37 52.8(18) . . . . ?
C38B N37 C38A N39 -79(8) . . . . ?
C38B N37 C41A C40A -8.4(12) . . . . ?
C38B N37 C41B C40B 24.0(17) . . . . ?
C38B N39 C38A N37 83(9) . . . . ?
C38B N39 C40A C41A 7.5(12) . . . . ?
C38B N39 C40B C41B -27.5(16) . . . . ?

loop_
_exptl_oxdiff_crystal_face_indexfrac_h
_exptl_oxdiff_crystal_face_indexfrac_k
_exptl_oxdiff_crystal_face_indexfrac_l
_exptl_oxdiff_crystal_face_x
_exptl_oxdiff_crystal_face_y
_exptl_oxdiff_crystal_face_z
-0.9978 -0.0011 0.9993 0.0150 -0.1280 -0.0166
7.9067 4.7938 -6.4262 -0.0782 0.9859 -0.1476
-1.0427 19.0742 -0.8892 0.6669 0.1266 -0.7343
3.7431 -12.4057 5.7424 -0.9902 -0.0794 0.1148
-0.1340 14.5617 7.1259 -0.0256 -0.2198 -0.9752
-0.5312 9.5113 -9.1955 0.8758 0.4770 0.0742
-8.0221 7.2915 0.4770 0.7925 -0.6064 -0.0652
-2.9198 17.9819 2.6247 0.5636 -0.2013 -0.8012
-4.3317 -8.9685 -6.6211 0.4946 -0.1156 0.8614
2.0265 -9.2787 -9.7459 0.1891 0.5436 0.8178
-0.7076 -17.8820 -3.7836 -0.2091 -0.0360 0.9772
-6.2640 13.1552 3.9299 0.6062 -0.5761 -0.5482
6.8835 -6.7723 3.4948 -0.9363 0.3308 -0.1183
4.9781 15.9680 -1.4136 0.1484 0.6105 -0.7780
-4.0853 -9.4716 9.2158 -0.5198 -0.8507 0.0784

loop_
_smtbx_masks_void_nr
_smtbx_masks_void_average_x
_smtbx_masks_void_average_y
_smtbx_masks_void_average_z
_smtbx_masks_void_volume
_smtbx_masks_void_count_electrons
_smtbx_masks_void_content
1 -0.787 0.000 0.000 1082.2 306.0 '4 DMF,14 H2O'
2 -0.423 0.500 0.500 1082.2 306.0 '4 DMF,14 H2O'
